data_4061458
_journal_name_full Organometallics
_journal_paper_doi 10.1021/om0501780
_journal_year 2005
_chemical_formula_sum 'C67 H91 Cl3 N6 Ni2 O10'
_chemical_formula_weight 1364.23
_space_group_IT_number 14
_symmetry_cell_setting monoclinic
_symmetry_space_group_name_Hall '-P 2yn'
_symmetry_space_group_name_H-M 'P 1 21/n 1'
_cell_angle_alpha 90.00
_cell_angle_beta 106.239(4)
_cell_angle_gamma 90.00
_cell_formula_units_Z 4
_cell_length_a 18.606(4)
_cell_length_b 15.396(3)
_cell_length_c 26.072(6)
_cell_measurement_temperature 117(1)
_cell_volume 7170(3)
_diffrn_ambient_temperature 117(1)
_exptl_crystal_density_diffrn 1.264
_cod_original_sg_symbol_H-M 'P 21/n'
_cod_database_code 4061458

loop_
_symmetry_equiv_pos_as_xyz
'x, y, z'
'-x+1/2, y+1/2, -z+1/2'
'-x, -y, -z'
'x-1/2, -y-1/2, z-1/2'

loop_
_atom_site_label
_atom_site_type_symbol
_atom_site_fract_x
_atom_site_fract_y
_atom_site_fract_z
_atom_site_U_iso_or_equiv
_atom_site_adp_type
_atom_site_occupancy
_atom_site_symmetry_multiplicity
_atom_site_calc_flag
_atom_site_refinement_flags
_atom_site_disorder_assembly
_atom_site_disorder_group
C1A C 0.1267(4) 0.2495(4) 0.2441(3) 0.0447(18) Uani 1 1 d . . .
C2A C 0.0747(5) 0.2272(5) 0.1958(3) 0.057(2) Uani 1 1 d . . .
H2A H 0.0238 0.2327 0.1925 0.069 Uiso 1 1 calc R . .
C3A C 0.0972(5) 0.1978(5) 0.1535(3) 0.054(2) Uani 1 1 d . . .
H3A H 0.0614 0.1828 0.1221 0.065 Uiso 1 1 calc R . .
C4A C 0.1726(5) 0.1898(4) 0.1564(3) 0.0469(19) Uani 1 1 d . . .
H4A H 0.1870 0.1691 0.1272 0.056 Uiso 1 1 calc R . .
C5A C 0.2264(4) 0.2129(4) 0.2032(3) 0.0394(17) Uani 1 1 d . . .
C6A C 0.2019(4) 0.2442(4) 0.2460(3) 0.0345(16) Uani 1 1 d . . .
C7A C 0.2818(4) 0.3469(4) 0.3041(3) 0.0409(17) Uani 1 1 d . . .
C8A C 0.3362(4) 0.3571(4) 0.3584(3) 0.0384(17) Uani 1 1 d . . .
C9A C 0.3757(4) 0.4296(4) 0.3810(3) 0.0448(19) Uani 1 1 d . . .
H9A H 0.3712 0.4813 0.3619 0.054 Uiso 1 1 calc R . .
C10A C 0.4214(4) 0.4245(4) 0.4316(3) 0.0426(18) Uani 1 1 d . . .
H10A H 0.4485 0.4731 0.4471 0.051 Uiso 1 1 calc R . .
C11A C 0.4284(4) 0.3481(4) 0.4606(3) 0.0409(17) Uani 1 1 d . . .
H11A H 0.4590 0.3449 0.4955 0.049 Uiso 1 1 calc R . .
C12A C 0.3886(4) 0.2770(4) 0.4360(2) 0.0287(14) Uani 1 1 d . . .
C13A C 0.3870(4) 0.1862(4) 0.4576(3) 0.0326(15) Uani 1 1 d . . .
C14A C 0.3396(4) 0.0442(4) 0.4331(2) 0.0352(16) Uani 1 1 d . . .
C15A C 0.2849(4) 0.0132(4) 0.4564(3) 0.0449(18) Uani 1 1 d . . .
C16A C 0.2849(5) -0.0773(5) 0.4662(3) 0.059(2) Uani 1 1 d . . .
H16A H 0.2494 -0.1006 0.4813 0.071 Uiso 1 1 calc R . .
C17A C 0.3353(5) -0.1300(4) 0.4541(3) 0.054(2) Uani 1 1 d . . .
H17A H 0.3347 -0.1890 0.4617 0.065 Uiso 1 1 calc R . .
C18A C 0.3876(5) -0.0991(4) 0.4309(3) 0.054(2) Uani 1 1 d . . .
H18A H 0.4215 -0.1374 0.4228 0.065 Uiso 1 1 calc R . .
C19A C 0.3910(4) -0.0098(4) 0.4188(3) 0.0417(18) Uani 1 1 d . . .
C20A C 0.0995(5) 0.2824(6) 0.2894(3) 0.061(2) Uani 1 1 d . . .
H20A H 0.142(5) 0.275(5) 0.321(3) 0.073 Uiso 1 1 calc . . .
C21A C 0.0364(6) 0.2327(7) 0.2996(5) 0.109(4) Uani 1 1 d . . .
H21A H -0.0083 0.2429 0.2711 0.164 Uiso 1 1 calc R . .
H21B H 0.0286 0.2514 0.3328 0.164 Uiso 1 1 calc R . .
H21C H 0.0480 0.1719 0.3016 0.164 Uiso 1 1 calc R . .
C22A C 0.0824(8) 0.3764(6) 0.2868(5) 0.115(4) Uani 1 1 d . . .
H22A H 0.1128 0.4058 0.2679 0.173 Uiso 1 1 calc R . .
H22B H 0.0928 0.3994 0.3224 0.173 Uiso 1 1 calc R . .
H22C H 0.0305 0.3852 0.2684 0.173 Uiso 1 1 calc R . .
C23A C 0.3084(4) 0.2058(4) 0.2064(3) 0.0461(19) Uani 1 1 d . . .
H23A H 0.333(4) 0.253(5) 0.230(3) 0.055 Uiso 1 1 calc . . .
C24A C 0.3436(6) 0.1226(6) 0.2329(4) 0.079(3) Uani 1 1 d . . .
H24A H 0.3167 0.0737 0.2140 0.119 Uiso 1 1 calc R . .
H24B H 0.3416 0.1216 0.2693 0.119 Uiso 1 1 calc R . .
H24C H 0.3949 0.1199 0.2321 0.119 Uiso 1 1 calc R . .
C25A C 0.3275(5) 0.2172(5) 0.1542(3) 0.062(2) Uani 1 1 d . . .
H25A H 0.3034 0.1725 0.1297 0.093 Uiso 1 1 calc R . .
H25B H 0.3807 0.2133 0.1603 0.093 Uiso 1 1 calc R . .
H25C H 0.3104 0.2731 0.1393 0.093 Uiso 1 1 calc R . .
C26A C 0.2294(6) 0.0723(6) 0.4710(4) 0.074(3) Uani 1 1 d . . .
H26A H 0.250(5) 0.131(6) 0.473(3) 0.089 Uiso 1 1 calc . . .
C27A C 0.1548(8) 0.0723(10) 0.4276(4) 0.138(6) Uani 1 1 d . . .
H27A H 0.1622 0.0940 0.3949 0.207 Uiso 1 1 calc R . .
H27B H 0.1198 0.1088 0.4384 0.207 Uiso 1 1 calc R . .
H27C H 0.1356 0.0141 0.4221 0.207 Uiso 1 1 calc R . .
C28A C 0.2156(6) 0.0519(7) 0.5245(4) 0.092(3) Uani 1 1 d . . .
H28A H 0.1830 0.0026 0.5208 0.139 Uiso 1 1 calc R . .
H28B H 0.1927 0.1011 0.5362 0.139 Uiso 1 1 calc R . .
H28C H 0.2624 0.0392 0.5504 0.139 Uiso 1 1 calc R . .
C29A C 0.4467(4) 0.0224(4) 0.3915(3) 0.0402(18) Uani 1 1 d . . .
H29A H 0.429(4) 0.079(4) 0.376(3) 0.048 Uiso 1 1 calc . . .
C30A C 0.5221(4) 0.0379(5) 0.4321(3) 0.054(2) Uani 1 1 d . . .
H30A H 0.5155 0.0754 0.4599 0.081 Uiso 1 1 calc R . .
H30B H 0.5556 0.0648 0.4148 0.081 Uiso 1 1 calc R . .
H30C H 0.5427 -0.0165 0.4473 0.081 Uiso 1 1 calc R . .
C31A C 0.4543(5) -0.0335(6) 0.3465(3) 0.068(2) Uani 1 1 d . . .
H31A H 0.4729 -0.0896 0.3600 0.102 Uiso 1 1 calc R . .
H31B H 0.4886 -0.0069 0.3298 0.102 Uiso 1 1 calc R . .
H31C H 0.4063 -0.0399 0.3208 0.102 Uiso 1 1 calc R . .
C1B C 0.4752(4) 0.6072(4) 0.6939(3) 0.0404(17) Uani 1 1 d . . .
C2B C 0.5038(4) 0.6914(4) 0.6956(3) 0.0500(19) Uani 1 1 d . . .
H2B H 0.5392 0.7109 0.7262 0.060 Uiso 1 1 calc R . .
C3B C 0.4803(5) 0.7446(4) 0.6530(3) 0.053(2) Uani 1 1 d . . .
H3B H 0.5005 0.8000 0.6545 0.064 Uiso 1 1 calc R . .
C4B C 0.4262(5) 0.7182(4) 0.6067(4) 0.055(2) Uani 1 1 d . . .
H4B H 0.4105 0.7564 0.5781 0.066 Uiso 1 1 calc R . .
C5B C 0.3956(4) 0.6348(4) 0.6032(3) 0.0413(17) Uani 1 1 d . . .
C6B C 0.4222(4) 0.5795(4) 0.6469(3) 0.0380(17) Uani 1 1 d . . .
C7B C 0.4149(4) 0.4341(4) 0.6130(3) 0.0366(16) Uani 1 1 d . . .
C8B C 0.3856(4) 0.3450(4) 0.6193(3) 0.0377(16) Uani 1 1 d . . .
C9B C 0.3961(4) 0.2691(4) 0.5943(3) 0.0410(17) Uani 1 1 d . . .
H9B H 0.4237 0.2682 0.5695 0.049 Uiso 1 1 calc R . .
C10B C 0.3640(4) 0.1939(4) 0.6076(3) 0.054(2) Uani 1 1 d . . .
H10B H 0.3707 0.1413 0.5920 0.065 Uiso 1 1 calc R . .
C11B C 0.3235(5) 0.1965(5) 0.6426(4) 0.078(3) Uani 1 1 d . . .
H11B H 0.3029 0.1456 0.6514 0.093 Uiso 1 1 calc R . .
C12B C 0.3118(5) 0.2758(5) 0.6664(4) 0.076(3) Uani 1 1 d . . .
C13B C 0.2699(7) 0.2939(5) 0.7050(5) 0.103(4) Uani 1 1 d . . .
C14B C 0.2419(11) 0.4023(6) 0.7606(8) 0.125(6) Uani 1 1 d . . .
C15B C 0.2842(10) 0.3936(8) 0.8156(8) 0.131(7) Uani 1 1 d . . .
C16B C 0.2524(11) 0.4170(8) 0.8569(7) 0.177(10) Uani 1 1 d . . .
H16B H 0.2775 0.4129 0.8931 0.212 Uiso 1 1 calc R . .
C17B C 0.1725(15) 0.4496(8) 0.8356(10) 0.187(12) Uani 1 1 d . . .
H17B H 0.1473 0.4652 0.8604 0.225 Uiso 1 1 calc R . .
C18B C 0.1361(15) 0.4573(9) 0.7844(11) 0.211(15) Uani 1 1 d . . .
H18B H 0.0888 0.4825 0.7743 0.253 Uiso 1 1 calc R . .
C19B C 0.1680(15) 0.4283(9) 0.7467(9) 0.152(9) Uani 1 1 d . . .
C20B C 0.5027(5) 0.5473(4) 0.7422(3) 0.0465(19) Uani 1 1 d . . .
H20B H 0.462(4) 0.507(5) 0.742(3) 0.056 Uiso 1 1 calc . . .
C21B C 0.5228(6) 0.5952(6) 0.7956(3) 0.077(3) Uani 1 1 d . . .
H21D H 0.5351 0.5538 0.8243 0.115 Uiso 1 1 calc R . .
H21E H 0.4808 0.6295 0.7982 0.115 Uiso 1 1 calc R . .
H21F H 0.5650 0.6324 0.7980 0.115 Uiso 1 1 calc R . .
C22B C 0.5685(5) 0.4939(5) 0.7373(3) 0.068(2) Uani 1 1 d . . .
H22D H 0.5565 0.4669 0.7028 0.102 Uiso 1 1 calc R . .
H22E H 0.5796 0.4499 0.7645 0.102 Uiso 1 1 calc R . .
H22F H 0.6113 0.5309 0.7416 0.102 Uiso 1 1 calc R . .
C23B C 0.3353(5) 0.6104(5) 0.5542(3) 0.055(2) Uani 1 1 d . . .
H23B H 0.318(4) 0.552(5) 0.559(3) 0.066 Uiso 1 1 calc . . .
C24B C 0.2670(6) 0.6720(6) 0.5452(4) 0.085(3) Uani 1 1 d . . .
H24D H 0.2826 0.7306 0.5416 0.128 Uiso 1 1 calc R . .
H24E H 0.2467 0.6683 0.5752 0.128 Uiso 1 1 calc R . .
H24F H 0.2295 0.6553 0.5133 0.128 Uiso 1 1 calc R . .
C25B C 0.3623(5) 0.6100(5) 0.5042(3) 0.071(3) Uani 1 1 d . . .
H25D H 0.3807 0.6666 0.4990 0.107 Uiso 1 1 calc R . .
H25E H 0.3215 0.5949 0.4738 0.107 Uiso 1 1 calc R . .
H25F H 0.4018 0.5681 0.5083 0.107 Uiso 1 1 calc R . .
C26B C 0.3642(10) 0.3602(14) 0.8332(7) 0.171(9) Uani 1 1 d . . .
H26B H 0.378(9) 0.344(10) 0.801(7) 0.205 Uiso 1 1 calc . . .
C27B C 0.3705(12) 0.2785(13) 0.8668(11) 0.259(14) Uani 1 1 d . . .
H27D H 0.4172 0.2790 0.8944 0.389 Uiso 1 1 calc R . .
H27E H 0.3686 0.2284 0.8445 0.389 Uiso 1 1 calc R . .
H27F H 0.3298 0.2764 0.8826 0.389 Uiso 1 1 calc R . .
C28B C 0.4196(12) 0.4288(14) 0.8617(7) 0.248(13) Uani 1 1 d . . .
H28D H 0.4037 0.4848 0.8465 0.371 Uiso 1 1 calc R . .
H28E H 0.4682 0.4159 0.8577 0.371 Uiso 1 1 calc R . .
H28F H 0.4220 0.4292 0.8990 0.371 Uiso 1 1 calc R . .
C29B C 0.133(2) 0.4426(15) 0.6998(18) 0.27(2) Uani 1 1 d . . .
H29B H 0.165(15) 0.418(14) 0.679(10) 0.327 Uiso 1 1 calc . . .
C30B C 0.1056(11) 0.5377(13) 0.6727(15) 0.36(2) Uani 1 1 d . . .
H30D H 0.1378 0.5823 0.6924 0.537 Uiso 1 1 calc R . .
H30E H 0.0551 0.5484 0.6735 0.537 Uiso 1 1 calc R . .
H30F H 0.1078 0.5379 0.6363 0.537 Uiso 1 1 calc R . .
C31B C 0.0455(14) 0.3896(13) 0.6759(8) 0.233(10) Uani 1 1 d . . .
H31D H 0.0490 0.3319 0.6904 0.349 Uiso 1 1 calc R . .
H31E H 0.0322 0.3865 0.6376 0.349 Uiso 1 1 calc R . .
H31F H 0.0080 0.4216 0.6867 0.349 Uiso 1 1 calc R . .
C32 C 0.000(3) 0.1505(18) 0.563(2) 0.56(5) Uani 1 1 d . . .
H32 H 0.02(3) 0.12(4) 0.60(2) 0.674 Uiso 1 1 calc . . .
C33 C 0.1944(13) 0.4053(15) 0.5345(10) 0.214(8) Uiso 1 1 d U . .
C34 C 0.2383(17) 0.368(2) 0.4881(13) 0.260(12) Uiso 1 1 d U . .
C35 C 0.1920(18) 0.335(2) 0.4525(13) 0.276(13) Uiso 1 1 d U . .
C36 C 0.176(2) 0.458(2) 0.4246(16) 0.359(19) Uiso 1 1 d U . .
Cl1 Cl 0.0000(5) 0.0802(6) 0.5174(4) 0.305(4) Uani 1 1 d . . .
Cl2 Cl -0.0775(5) 0.2008(8) 0.5589(4) 0.370(6) Uani 1 1 d . . .
Cl3 Cl 0.0643(11) 0.2295(9) 0.5539(12) 0.682(18) Uani 1 1 d . . .
N1A N 0.2567(3) 0.2652(3) 0.2962(2) 0.0378(14) Uani 1 1 d . . .
N2A N 0.3437(3) 0.2831(3) 0.3865(2) 0.0335(13) Uani 1 1 d . . .
N3A N 0.3406(3) 0.1350(3) 0.4208(2) 0.0320(13) Uani 1 1 d . . .
N1B N 0.3931(3) 0.4920(3) 0.6449(2) 0.0380(13) Uani 1 1 d . . .
N2B N 0.3460(4) 0.3459(3) 0.6549(3) 0.0552(18) Uani 1 1 d . . .
N3B N 0.2772(5) 0.3759(4) 0.7208(4) 0.097(3) Uani 1 1 d . . .
Ni1A Ni 0.29187(5) 0.18854(5) 0.35485(3) 0.0334(3) Uani 1 1 d . . .
Ni1B Ni 0.33249(6) 0.44726(5) 0.68583(4) 0.0559(4) Uani 1 1 d . . .
O4 O 0.2397(3) 0.9296(3) 0.3285(2) 0.0603(15) Uani 1 1 d . . .
O5 O 0.1639(7) 0.0905(7) 0.6752(5) 0.184(5) Uani 1 1 d . . .
O6 O 0.3176(4) 0.7120(3) 0.6927(3) 0.097(2) Uani 1 1 d . . .
O7 O 0.127(3) 0.449(3) 0.483(2) 0.68(3) Uiso 1 1 d U . .
O1A O 0.2657(3) 0.4091(3) 0.27240(19) 0.0564(14) Uani 1 1 d . . .
O2A O 0.4252(3) 0.1666(3) 0.50323(18) 0.0400(11) Uani 1 1 d . . .
O3A O 0.2334(3) 0.0939(3) 0.32095(18) 0.0477(13) Uani 1 1 d . . .
O1B O 0.2377(5) 0.2333(4) 0.7226(4) 0.135(4) Uani 1 1 d . . .
O2B O 0.4565(3) 0.4461(3) 0.58382(18) 0.0400(11) Uani 1 1 d . . .
O3B O 0.3157(3) 0.5513(3) 0.7182(2) 0.0612(16) Uani 1 1 d . . .

loop_
_atom_site_aniso_label
_atom_site_aniso_U_11
_atom_site_aniso_U_22
_atom_site_aniso_U_33
_atom_site_aniso_U_23
_atom_site_aniso_U_13
_atom_site_aniso_U_12
C1A 0.060(5) 0.031(4) 0.042(5) 0.011(3) 0.011(4) -0.001(3)
C2A 0.058(5) 0.055(5) 0.059(6) 0.016(4) 0.015(5) -0.001(4)
C3A 0.066(6) 0.045(4) 0.041(5) 0.007(4) 0.000(4) -0.010(4)
C4A 0.068(6) 0.031(4) 0.041(4) 0.004(3) 0.012(4) -0.002(4)
C5A 0.046(5) 0.026(3) 0.041(4) 0.006(3) 0.004(4) -0.005(3)
C6A 0.047(5) 0.021(3) 0.034(4) 0.009(3) 0.010(3) -0.002(3)
C7A 0.058(5) 0.022(3) 0.048(5) 0.002(3) 0.023(4) -0.002(3)
C8A 0.057(5) 0.020(3) 0.045(4) 0.000(3) 0.025(4) -0.003(3)
C9A 0.078(5) 0.022(3) 0.041(5) -0.002(3) 0.028(4) -0.011(3)
C10A 0.067(5) 0.022(3) 0.046(5) -0.011(3) 0.028(4) -0.017(3)
C11A 0.059(5) 0.039(4) 0.033(4) -0.015(3) 0.027(4) -0.021(3)
C12A 0.034(4) 0.028(3) 0.025(4) -0.006(3) 0.012(3) 0.000(3)
C13A 0.047(4) 0.024(3) 0.035(4) -0.009(3) 0.023(4) -0.002(3)
C14A 0.059(5) 0.021(3) 0.023(3) 0.000(3) 0.007(3) -0.007(3)
C15A 0.065(5) 0.034(4) 0.039(4) 0.008(3) 0.020(4) -0.012(4)
C16A 0.079(6) 0.050(5) 0.048(5) 0.011(4) 0.019(5) -0.026(5)
C17A 0.078(6) 0.022(4) 0.056(5) 0.011(3) 0.010(5) -0.009(4)
C18A 0.078(6) 0.025(4) 0.049(5) -0.003(3) 0.000(4) 0.001(4)
C19A 0.061(5) 0.025(3) 0.035(4) 0.001(3) 0.006(4) -0.001(3)
C20A 0.069(6) 0.071(6) 0.051(5) 0.016(4) 0.029(5) 0.007(5)
C21A 0.124(10) 0.103(8) 0.136(10) -0.021(7) 0.094(8) -0.028(7)
C22A 0.195(13) 0.071(7) 0.116(9) 0.010(6) 0.102(9) 0.017(8)
C23A 0.061(5) 0.035(4) 0.036(4) -0.005(3) 0.005(4) 0.002(3)
C24A 0.101(7) 0.065(6) 0.077(6) 0.023(5) 0.035(6) 0.027(5)
C25A 0.074(6) 0.043(4) 0.072(6) 0.005(4) 0.027(5) 0.007(4)
C26A 0.089(7) 0.061(6) 0.091(7) 0.009(5) 0.057(6) -0.016(5)
C27A 0.135(11) 0.224(16) 0.066(7) 0.029(9) 0.049(8) 0.089(11)
C28A 0.098(8) 0.123(9) 0.069(6) -0.029(6) 0.043(6) -0.043(7)
C29A 0.057(5) 0.028(3) 0.038(4) 0.009(3) 0.017(4) 0.013(3)
C30A 0.065(6) 0.042(4) 0.057(5) 0.004(4) 0.021(4) 0.005(4)
C31A 0.077(6) 0.072(6) 0.056(5) -0.013(4) 0.019(5) -0.001(5)
C1B 0.049(4) 0.031(4) 0.051(5) -0.005(3) 0.030(4) -0.003(3)
C2B 0.056(5) 0.030(4) 0.068(5) -0.003(4) 0.024(4) -0.005(3)
C3B 0.072(6) 0.026(4) 0.075(6) -0.004(4) 0.040(5) -0.006(4)
C4B 0.073(6) 0.026(4) 0.087(6) 0.011(4) 0.056(5) 0.014(4)
C5B 0.048(4) 0.037(4) 0.048(4) 0.000(3) 0.028(4) 0.008(3)
C6B 0.046(4) 0.026(3) 0.053(5) -0.005(3) 0.032(4) -0.001(3)
C7B 0.041(4) 0.028(3) 0.043(4) 0.001(3) 0.017(4) 0.000(3)
C8B 0.046(4) 0.036(4) 0.038(4) -0.009(3) 0.024(4) -0.008(3)
C9B 0.056(5) 0.031(4) 0.041(4) -0.009(3) 0.023(4) -0.003(3)
C10B 0.075(6) 0.034(4) 0.065(5) -0.015(4) 0.041(5) -0.010(4)
C11B 0.111(8) 0.036(4) 0.118(8) -0.030(5) 0.084(7) -0.028(4)
C12B 0.117(8) 0.036(4) 0.110(7) -0.030(5) 0.089(7) -0.030(5)
C13B 0.171(11) 0.039(5) 0.156(10) -0.031(6) 0.139(9) -0.042(6)
C14B 0.188(15) 0.046(6) 0.217(17) -0.054(8) 0.183(15) -0.051(7)
C15B 0.175(15) 0.092(9) 0.194(15) -0.095(10) 0.165(13) -0.096(9)
C16B 0.28(2) 0.106(10) 0.250(19) -0.112(12) 0.246(19) -0.118(12)
C17B 0.31(3) 0.046(7) 0.33(3) -0.063(12) 0.31(3) -0.073(11)
C18B 0.33(3) 0.077(9) 0.36(3) 0.034(15) 0.33(3) 0.028(12)
C19B 0.24(2) 0.049(7) 0.26(2) 0.007(10) 0.22(2) -0.009(10)
C20B 0.064(5) 0.031(4) 0.051(5) -0.008(3) 0.029(4) -0.012(4)
C21B 0.113(8) 0.069(6) 0.051(5) -0.006(5) 0.029(5) -0.009(5)
C22B 0.091(7) 0.054(5) 0.065(6) 0.017(4) 0.035(5) 0.011(5)
C23B 0.060(5) 0.053(5) 0.054(5) 0.004(4) 0.020(4) 0.012(4)
C24B 0.086(7) 0.080(6) 0.091(7) 0.004(6) 0.029(6) 0.015(5)
C25B 0.099(7) 0.050(5) 0.061(6) 0.003(4) 0.016(5) 0.009(5)
C26B 0.169(15) 0.24(2) 0.160(14) -0.138(14) 0.133(13) -0.144(15)
C27B 0.24(2) 0.21(2) 0.42(4) -0.12(2) 0.25(3) -0.119(19)
C28B 0.29(3) 0.32(3) 0.167(16) -0.117(17) 0.118(17) -0.22(2)
C29B 0.35(4) 0.136(17) 0.49(5) 0.12(2) 0.38(4) 0.10(2)
C30B 0.153(17) 0.168(18) 0.79(7) 0.19(3) 0.19(3) 0.066(15)
C31B 0.33(3) 0.180(19) 0.24(2) -0.013(18) 0.17(2) -0.01(2)
C32 1.08(11) 0.19(2) 0.80(8) 0.26(4) 0.91(9) 0.32(4)
Cl1 0.306(9) 0.333(10) 0.287(9) 0.007(8) 0.099(8) 0.073(8)
Cl2 0.261(9) 0.540(16) 0.322(11) -0.063(11) 0.102(8) 0.090(10)
Cl3 0.66(3) 0.303(13) 1.29(6) -0.24(2) 0.61(3) -0.061(16)
N1A 0.056(4) 0.024(3) 0.036(3) 0.001(2) 0.017(3) -0.005(3)
N2A 0.048(4) 0.017(3) 0.045(4) -0.004(2) 0.029(3) -0.001(2)
N3A 0.044(3) 0.021(3) 0.030(3) -0.002(2) 0.010(3) -0.006(2)
N1B 0.047(3) 0.031(3) 0.043(3) -0.010(2) 0.024(3) -0.003(3)
N2B 0.078(5) 0.023(3) 0.083(5) -0.012(3) 0.054(4) -0.013(3)
N3B 0.151(8) 0.042(4) 0.151(8) -0.038(4) 0.131(7) -0.037(4)
Ni1A 0.0524(6) 0.0179(4) 0.0312(5) -0.0005(3) 0.0137(4) -0.0050(4)
Ni1B 0.0775(8) 0.0279(5) 0.0860(8) -0.0175(5) 0.0621(7) -0.0151(4)
O4 0.091(4) 0.027(2) 0.054(3) -0.001(2) 0.005(3) -0.009(2)
O5 0.258(13) 0.129(8) 0.200(11) 0.018(8) 0.122(11) 0.010(8)
O6 0.152(6) 0.034(3) 0.155(6) 0.012(3) 0.124(6) 0.024(3)
O1A 0.087(4) 0.026(2) 0.053(3) 0.011(2) 0.013(3) -0.005(2)
O2A 0.055(3) 0.030(2) 0.034(3) -0.005(2) 0.010(2) 0.000(2)
O3A 0.067(3) 0.028(2) 0.040(3) 0.002(2) 0.002(2) -0.015(2)
O1B 0.218(9) 0.053(4) 0.214(9) -0.058(5) 0.193(8) -0.066(5)
O2B 0.049(3) 0.033(2) 0.044(3) -0.005(2) 0.024(3) -0.003(2)
O3B 0.080(4) 0.036(3) 0.093(4) -0.015(3) 0.066(3) -0.007(3)

loop_
_geom_bond_atom_site_label_1
_geom_bond_atom_site_label_2
_geom_bond_distance
_geom_bond_site_symmetry_2
_geom_bond_publ_flag
C1A C6A 1.390(10) . ?
C1A C2A 1.399(10) . ?
C1A C20A 1.497(11) . ?
C2A C3A 1.361(11) . ?
C3A C4A 1.389(11) . ?
C4A C5A 1.391(10) . ?
C5A C6A 1.402(9) . ?
C5A C23A 1.509(10) . ?
C6A N1A 1.454(8) . ?
C7A O1A 1.245(7) . ?
C7A N1A 1.338(8) . ?
C7A C8A 1.501(10) . ?
C8A N2A 1.342(7) . ?
C8A C9A 1.375(9) . ?
C9A C10A 1.357(10) . ?
C10A C11A 1.384(9) . ?
C11A C12A 1.375(8) . ?
C12A N2A 1.329(8) . ?
C12A C13A 1.511(8) . ?
C13A O2A 1.240(7) . ?
C13A N3A 1.352(8) . ?
C14A C19A 1.395(9) . ?
C14A C15A 1.406(9) . ?
C14A N3A 1.436(7) . ?
C15A C16A 1.417(10) . ?
C15A C26A 1.503(12) . ?
C16A C17A 1.344(11) . ?
C17A C18A 1.368(11) . ?
C18A C19A 1.414(9) . ?
C19A C29A 1.495(10) . ?
C20A C22A 1.480(12) . ?
C20A C21A 1.488(12) . ?
C23A C25A 1.510(11) . ?
C23A C24A 1.515(10) . ?
C26A C28A 1.521(12) . ?
C26A C27A 1.526(15) . ?
C29A C31A 1.493(10) . ?
C29A C30A 1.522(10) . ?
C1B C2B 1.398(9) . ?
C1B C6B 1.406(10) . ?
C1B C20B 1.528(10) . ?
C2B C3B 1.351(10) . ?
C3B C4B 1.397(11) . ?
C4B C5B 1.398(9) . ?
C5B C6B 1.397(9) . ?
C5B C23B 1.493(11) . ?
C6B N1B 1.448(8) . ?
C7B O2B 1.242(8) . ?
C7B N1B 1.357(8) . ?
C7B C8B 1.501(9) . ?
C8B N2B 1.338(8) . ?
C8B C9B 1.377(9) . ?
C9B C10B 1.392(9) . ?
C10B C11B 1.336(11) . ?
C11B C12B 1.413(10) . ?
C12B N2B 1.329(9) . ?
C12B C13B 1.462(11) . ?
C13B O1B 1.263(9) . ?
C13B N3B 1.323(10) . ?
C14B C19B 1.38(3) . ?
C14B N3B 1.434(12) . ?
C14B C15B 1.44(2) . ?
C15B C16B 1.412(15) . ?
C15B C26B 1.52(3) . ?
C16B C17B 1.52(3) . ?
C17B C18B 1.32(4) . ?
C18B C19B 1.36(2) . ?
C19B C29B 1.23(5) . ?
C20B C22B 1.509(11) . ?
C20B C21B 1.527(11) . ?
C23B C25B 1.524(11) . ?
C23B C24B 1.549(11) . ?
C26B C27B 1.52(3) . ?
C26B C28B 1.519(18) . ?
C29B C30B 1.64(3) . ?
C29B C31B 1.77(4) . ?
C32 Cl1 1.61(4) . ?
C32 Cl2 1.62(4) . ?
C32 Cl3 1.77(4) . ?
C33 O7 1.69(6) . ?
C33 C34 1.74(3) . ?
C34 C35 1.18(3) . ?
C35 C36 2.02(4) . ?
C36 O7 1.98(5) . ?
N1A Ni1A 1.896(5) . ?
N2A Ni1A 1.813(5) . ?
N3A Ni1A 1.893(5) . ?
N1B Ni1B 1.886(5) . ?
N2B Ni1B 1.807(5) . ?
N3B Ni1B 1.903(6) . ?
Ni1A O3A 1.884(4) . ?
Ni1B O3B 1.876(4) . ?
